data_7212115
loop_
_publ_author_name
'Bai, Yan'
'Gao, Hui'
'Dang, Dong-Bin'
'Guo, Xiang-Yang'
'An, Bing'
'Shang, Wei-Li'

_publ_section_title
;
 A series of metal--organic frameworks based on polydentate Schiff-base
 ligands derived from benzil dihydrazone: synthesis, crystal structures
 and luminescent properties
;
_journal_issue 5
_journal_name_full CrystEngComm
_journal_page_first 1422
_journal_paper_doi 10.1039/b919813j
_journal_volume 12
_journal_year 2010
_chemical_formula_sum 'C56 H46 Mn N14 O S2'
_chemical_formula_weight 1050.13
_chemical_name_systematic
;
?
;
_space_group_IT_number 2
_symmetry_cell_setting triclinic
_symmetry_space_group_name_Hall '-P 1'
_symmetry_space_group_name_H-M 'P -1'
_atom_sites_solution_hydrogens geom
_atom_sites_solution_primary direct
_atom_sites_solution_secondary difmap
_audit_creation_method SHELXL-97
_cell_angle_alpha 85.775(3)
_cell_angle_beta 84.341(3)
_cell_angle_gamma 79.168(3)
_cell_formula_units_Z 1
_cell_length_a 9.4934(14)
_cell_length_b 10.3652(17)
_cell_length_c 14.878(2)
_cell_measurement_reflns_used 1090
_cell_measurement_temperature 296(2)
_cell_measurement_theta_max 22.47
_cell_measurement_theta_min 2.37
_cell_volume 1428.6(4)
_computing_cell_refinement 'Bruker SMART'
_computing_data_collection 'Bruker SMART'
_computing_data_reduction 'Bruker SAINT'
_computing_molecular_graphics 'Bruker SHELXTL'
_computing_publication_material 'Bruker SHELXTL'
_computing_structure_refinement 'SHELXL-97 (Sheldrick, 1997)'
_computing_structure_solution 'SHELXS-97 (Sheldrick, 1990)'
_diffrn_ambient_temperature 296(2)
_diffrn_measured_fraction_theta_full 0.992
_diffrn_measured_fraction_theta_max 0.992
_diffrn_measurement_device_type 'CCD area detector'
_diffrn_measurement_method 'phi and omega scans'
_diffrn_radiation_monochromator graphite
_diffrn_radiation_source 'fine-focus sealed tube'
_diffrn_radiation_type MoK\a
_diffrn_radiation_wavelength 0.71073
_diffrn_reflns_av_R_equivalents 0.0374
_diffrn_reflns_av_sigmaI/netI 0.0853
_diffrn_reflns_limit_h_max 11
_diffrn_reflns_limit_h_min -11
_diffrn_reflns_limit_k_max 10
_diffrn_reflns_limit_k_min -12
_diffrn_reflns_limit_l_max 17
_diffrn_reflns_limit_l_min -14
_diffrn_reflns_number 7330
_diffrn_reflns_theta_full 25.00
_diffrn_reflns_theta_max 25.00
_diffrn_reflns_theta_min 2.19
_exptl_absorpt_coefficient_mu 0.354
_exptl_absorpt_correction_type none
_exptl_crystal_colour yellow
_exptl_crystal_density_diffrn 1.221
_exptl_crystal_density_method 'not measured'
_exptl_crystal_description block
_exptl_crystal_F_000 545
_exptl_crystal_size_max 0.18
_exptl_crystal_size_mid 0.12
_exptl_crystal_size_min 0.12
_refine_diff_density_max 0.640
_refine_diff_density_min -0.372
_refine_diff_density_rms 0.071
_refine_ls_extinction_method none
_refine_ls_goodness_of_fit_ref 1.041
_refine_ls_hydrogen_treatment constr
_refine_ls_matrix_type full
_refine_ls_number_parameters 377
_refine_ls_number_reflns 4989
_refine_ls_number_restraints 42
_refine_ls_restrained_S_all 1.056
_refine_ls_R_factor_all 0.1251
_refine_ls_R_factor_gt 0.0704
_refine_ls_shift/su_max 0.001
_refine_ls_shift/su_mean 0.000
_refine_ls_structure_factor_coef Fsqd
_refine_ls_weighting_details 'calc w=1/[\s^2^(Fo^2^)+(0.0862P)^2^+0.0000P] where P=(Fo^2^+2Fc^2^)/3'
_refine_ls_weighting_scheme calc
_refine_ls_wR_factor_gt 0.1640
_refine_ls_wR_factor_ref 0.1842
_reflns_number_gt 2857
_reflns_number_total 4989
_reflns_threshold_expression >2sigma(I)
_cod_data_source_file b919813j.txt
_cod_data_source_block 7
_cod_depositor_comments
;
The following automatic conversions were performed:

'_symmetry_cell_setting' value 'Triclinic' changed to 'triclinic'
according to /home/saulius/struct/CIF-dictionaries/cif_core.dic
dictionary named 'cif_core.dic' version 2.4.2 from 2011-04-26.

Automatic conversion script
Id: cif_fix_values 1891 2012-01-12 08:04:46Z andrius 
;
_cod_original_sg_symbol_H-M P-1
_cod_database_code 7212115

loop_
_symmetry_equiv_pos_as_xyz
'x, y, z'
'-x, -y, -z'

loop_
_atom_site_label
_atom_site_type_symbol
_atom_site_fract_x
_atom_site_fract_y
_atom_site_fract_z
_atom_site_U_iso_or_equiv
_atom_site_adp_type
_atom_site_occupancy
_atom_site_symmetry_multiplicity
_atom_site_calc_flag
_atom_site_refinement_flags
_atom_site_disorder_assembly
_atom_site_disorder_group
Mn1 Mn 0.0000 1.0000 0.5000 0.04388(17) Uani 1 2 d S . .
N1 N 0.1279(2) 0.8570(2) 0.39670(15) 0.0527(7) Uani 1 1 d . . .
N2 N 0.5710(3) 0.7463(2) 0.20851(17) 0.0654(8) Uani 1 1 d . . .
N3 N 0.7019(3) 0.7929(2) 0.19547(17) 0.0633(8) Uani 1 1 d . . .
N4 N 0.7924(2) 0.5157(2) 0.08689(15) 0.0506(7) Uani 1 1 d . . .
N5 N 0.8892(3) 0.4811(2) 0.15467(16) 0.0524(7) Uani 1 1 d . . .
N6 N 1.0436(2) 0.1712(2) 0.39269(15) 0.0504(7) Uani 1 1 d . . .
C1 C 0.2647(3) 0.8611(3) 0.36766(19) 0.0555(9) Uani 1 1 d . . .
H1A H 0.3100 0.9189 0.3942 0.067 Uiso 1 1 calc R . .
C2 C 0.0652(4) 0.7726(3) 0.3578(2) 0.0673(10) Uani 1 1 d . . .
H2A H -0.0303 0.7687 0.3766 0.081 Uiso 1 1 calc R . .
C3 C 0.1343(4) 0.6912(3) 0.2912(2) 0.0798(12) Uani 1 1 d . . .
H3A H 0.0866 0.6334 0.2666 0.096 Uiso 1 1 calc R . .
C4 C 0.2765(4) 0.6973(3) 0.2619(2) 0.0742(11) Uani 1 1 d . . .
H4A H 0.3255 0.6437 0.2172 0.089 Uiso 1 1 calc R . .
C5 C 0.3444(3) 0.7846(3) 0.3002(2) 0.0581(9) Uani 1 1 d . . .
C6 C 0.4900(3) 0.8046(3) 0.2729(2) 0.0638(10) Uani 1 1 d . . .
H6A H 0.5269 0.8634 0.3042 0.077 Uiso 1 1 calc R . .
C7 C 0.7873(3) 0.7432(3) 0.12970(19) 0.0493(8) Uani 1 1 d . . .
C8 C 0.9231(3) 0.7932(3) 0.10651(19) 0.0509(8) Uani 1 1 d . . .
C9 C 0.9424(4) 0.9087(3) 0.1418(2) 0.0728(11) Uani 1 1 d . . .
H9A H 0.8692 0.9553 0.1793 0.087 Uiso 1 1 calc R . .
C10 C 1.0702(4) 0.9540(3) 0.1212(3) 0.0879(13) Uani 1 1 d . . .
H10A H 1.0834 1.0305 0.1456 0.106 Uiso 1 1 calc R . .
C11 C 1.1793(4) 0.8857(3) 0.0640(3) 0.0815(12) Uani 1 1 d . . .
H11A H 1.2650 0.9168 0.0499 0.098 Uiso 1 1 calc R . .
C12 C 1.1604(3) 0.7736(3) 0.0290(2) 0.0674(10) Uani 1 1 d . . .
H12A H 1.2334 0.7280 -0.0091 0.081 Uiso 1 1 calc R . .
C13 C 1.0345(3) 0.7271(3) 0.0494(2) 0.0582(9) Uani 1 1 d . . .
H13A H 1.0231 0.6502 0.0247 0.070 Uiso 1 1 calc R . .
C14 C 0.7503(3) 0.6406(3) 0.07300(18) 0.0454(8) Uani 1 1 d . . .
C15 C 0.6602(3) 0.6866(3) -0.00329(19) 0.0491(8) Uani 1 1 d . . .
C16 C 0.6214(4) 0.8199(3) -0.0270(2) 0.0743(11) Uani 1 1 d . . .
H16A H 0.6511 0.8811 0.0062 0.089 Uiso 1 1 calc R . .
C17 C 0.5398(4) 0.8632(4) -0.0987(3) 0.0923(13) Uani 1 1 d . . .
H17A H 0.5164 0.9528 -0.1139 0.111 Uiso 1 1 calc R . .
C18 C 0.4933(4) 0.7762(4) -0.1471(2) 0.0873(13) Uani 1 1 d . . .
H18A H 0.4366 0.8066 -0.1945 0.105 Uiso 1 1 calc R . .
C19 C 0.5301(3) 0.6405(4) -0.1263(2) 0.0749(11) Uani 1 1 d . . .
H19A H 0.4992 0.5803 -0.1597 0.090 Uiso 1 1 calc R . .
C20 C 0.6139(3) 0.5981(3) -0.0543(2) 0.0610(9) Uani 1 1 d . . .
H20A H 0.6394 0.5084 -0.0400 0.073 Uiso 1 1 calc R . .
C21 C 0.8825(3) 0.3706(3) 0.1949(2) 0.0551(9) Uani 1 1 d . . .
H21A H 0.8124 0.3244 0.1825 0.066 Uiso 1 1 calc R . .
C22 C 0.9866(3) 0.3146(3) 0.26189(19) 0.0471(8) Uani 1 1 d . . .
C23 C 1.1167(3) 0.3552(3) 0.2597(2) 0.0620(9) Uani 1 1 d . . .
H23A H 1.1422 0.4162 0.2150 0.074 Uiso 1 1 calc R . .
C24 C 1.2081(3) 0.3044(3) 0.3243(2) 0.0731(11) Uani 1 1 d . . .
H24A H 1.2974 0.3293 0.3236 0.088 Uiso 1 1 calc R . .
C25 C 1.1660(3) 0.2160(3) 0.3903(2) 0.0600(9) Uani 1 1 d . . .
H25A H 1.2267 0.1859 0.4357 0.072 Uiso 1 1 calc R . .
C26 C 0.9557(3) 0.2213(3) 0.32802(19) 0.0537(8) Uani 1 1 d . . .
H26A H 0.8694 0.1912 0.3280 0.064 Uiso 1 1 calc R . .
N7 N 0.1968(2) 1.0055(2) 0.55869(16) 0.0552(7) Uani 1 1 d . . .
C27 C 0.3081(3) 0.9542(3) 0.58116(19) 0.0499(8) Uani 1 1 d . . .
S1 S 0.46103(11) 0.87841(12) 0.61188(8) 0.1015(4) Uani 1 1 d . . .
O1 O 0.2493(15) 0.4130(12) 0.5846(10) 0.158(5) Uani 0.25 1 d PDU A 1
H1B H 0.2293 0.3886 0.5370 0.237 Uiso 0.25 1 calc PR A 1
C28 C 0.3189(19) 0.5267(16) 0.5660(12) 0.152(6) Uani 0.25 1 d PDU A 1
H28A H 0.2492 0.5948 0.5383 0.183 Uiso 0.25 1 calc PR A 1
H28B H 0.3964 0.5022 0.5194 0.183 Uiso 0.25 1 calc PR A 1
C29 C 0.382(3) 0.593(3) 0.6362(17) 0.245(7) Uani 0.25 1 d PDU A 1
H29A H 0.3676 0.6861 0.6220 0.367 Uiso 0.25 1 calc PR A 1
H29B H 0.4835 0.5586 0.6360 0.367 Uiso 0.25 1 calc PR A 1
H29C H 0.3356 0.5759 0.6950 0.367 Uiso 0.25 1 calc PR A 1
O1' O 0.2271(16) 0.5175(16) 0.5183(9) 0.166(5) Uani 0.25 1 d PDU B 2
H1'A H 0.1841 0.4650 0.4992 0.250 Uiso 0.25 1 calc PR B 2
C28' C 0.3022(18) 0.4576(18) 0.5918(11) 0.136(6) Uani 0.25 1 d PDU B 2
H28C H 0.3624 0.3773 0.5709 0.164 Uiso 0.25 1 calc PR B 2
H28D H 0.2311 0.4313 0.6374 0.164 Uiso 0.25 1 calc PR B 2
C29' C 0.395(2) 0.527(2) 0.6391(14) 0.158(6) Uani 0.25 1 d PDU B 2
H29D H 0.4471 0.4659 0.6815 0.237 Uiso 0.25 1 calc PR B 2
H29E H 0.3365 0.5978 0.6708 0.237 Uiso 0.25 1 calc PR B 2
H29F H 0.4625 0.5609 0.5955 0.237 Uiso 0.25 1 calc PR B 2

loop_
_atom_site_aniso_label
_atom_site_aniso_U_11
_atom_site_aniso_U_22
_atom_site_aniso_U_33
_atom_site_aniso_U_23
_atom_site_aniso_U_13
_atom_site_aniso_U_12
Mn1 0.0275(3) 0.0475(3) 0.0499(4) 0.0108(3) -0.0027(3) 0.0049(3)
N1 0.0416(13) 0.0518(14) 0.0586(15) 0.0031(11) 0.0041(12) 0.0006(11)
N2 0.0553(15) 0.0671(16) 0.0656(16) -0.0044(13) 0.0105(13) 0.0021(13)
N3 0.0508(15) 0.0647(16) 0.0676(16) -0.0108(13) 0.0108(13) 0.0009(13)
N4 0.0474(13) 0.0418(12) 0.0569(14) 0.0110(10) -0.0050(12) 0.0016(11)
N5 0.0474(13) 0.0422(13) 0.0602(15) 0.0123(11) -0.0076(12) 0.0061(11)
N6 0.0365(12) 0.0473(13) 0.0628(15) 0.0164(11) -0.0067(11) -0.0023(10)
C1 0.0468(17) 0.0557(17) 0.0592(19) -0.0027(14) 0.0025(15) -0.0014(14)
C2 0.0542(18) 0.0586(19) 0.086(2) -0.0009(17) -0.0020(18) -0.0056(16)
C3 0.079(2) 0.062(2) 0.099(3) -0.0182(18) 0.000(2) -0.0108(18)
C4 0.076(2) 0.062(2) 0.075(2) -0.0112(17) 0.0053(19) 0.0080(18)
C5 0.0541(18) 0.0561(18) 0.0550(19) 0.0005(15) 0.0051(15) 0.0069(15)
C6 0.0566(19) 0.0633(19) 0.063(2) -0.0072(15) 0.0097(16) 0.0048(16)
C7 0.0480(16) 0.0426(15) 0.0497(17) 0.0021(13) 0.0014(14) 0.0067(13)
C8 0.0468(16) 0.0410(15) 0.0580(18) 0.0006(13) 0.0016(14) 0.0051(13)
C9 0.062(2) 0.0546(19) 0.096(2) -0.0120(17) -0.0015(19) 0.0035(17)
C10 0.080(2) 0.054(2) 0.133(3) -0.005(2) -0.016(2) -0.0175(18)
C11 0.061(2) 0.069(2) 0.111(3) 0.0101(19) 0.004(2) -0.0158(18)
C12 0.0547(19) 0.0583(19) 0.082(2) 0.0040(16) 0.0124(17) -0.0055(16)
C13 0.0537(18) 0.0465(16) 0.069(2) 0.0006(14) 0.0088(16) -0.0041(15)
C14 0.0383(15) 0.0417(15) 0.0485(16) 0.0058(12) 0.0058(13) 0.0042(12)
C15 0.0418(15) 0.0470(15) 0.0515(17) 0.0125(13) -0.0038(14) 0.0038(13)
C16 0.082(2) 0.0481(18) 0.085(2) 0.0121(16) -0.021(2) 0.0084(17)
C17 0.098(3) 0.069(2) 0.099(3) 0.030(2) -0.030(2) 0.012(2)
C18 0.056(2) 0.117(3) 0.074(2) 0.033(2) -0.0119(18) 0.010(2)
C19 0.0532(19) 0.101(3) 0.069(2) 0.0084(19) -0.0140(17) -0.0120(19)
C20 0.0523(18) 0.0605(18) 0.065(2) 0.0094(16) -0.0040(16) -0.0013(15)
C21 0.0503(17) 0.0490(16) 0.0643(19) 0.0131(14) -0.0097(15) -0.0084(14)
C22 0.0435(16) 0.0376(14) 0.0556(17) 0.0099(12) -0.0077(14) 0.0011(12)
C23 0.0495(18) 0.0514(17) 0.076(2) 0.0280(15) -0.0003(16) 0.0003(14)
C24 0.0372(16) 0.075(2) 0.102(3) 0.0359(18) -0.0105(17) -0.0100(15)
C25 0.0367(16) 0.0646(19) 0.073(2) 0.0229(16) -0.0101(15) -0.0016(14)
C26 0.0472(16) 0.0500(16) 0.0639(19) 0.0178(14) -0.0139(15) -0.0118(14)
N7 0.0370(13) 0.0646(15) 0.0597(15) 0.0121(12) -0.0072(12) -0.0026(11)
C27 0.0363(15) 0.0614(17) 0.0498(17) 0.0096(13) -0.0064(13) -0.0065(14)
S1 0.0521(5) 0.1183(8) 0.1246(9) 0.0301(7) -0.0364(6) 0.0097(6)
O1 0.166(7) 0.171(7) 0.150(7) -0.014(6) -0.040(6) -0.046(6)
C28 0.146(8) 0.151(9) 0.160(9) -0.028(7) 0.000(7) -0.028(7)
C29 0.243(10) 0.241(10) 0.245(10) 0.003(7) -0.011(7) -0.040(7)
O1' 0.182(8) 0.153(7) 0.154(7) -0.016(6) -0.038(6) 0.010(6)
C28' 0.137(8) 0.132(8) 0.134(9) 0.005(7) -0.014(7) -0.013(7)
C29' 0.160(9) 0.150(9) 0.155(9) 0.014(7) -0.005(7) -0.018(7)

loop_
_atom_type_symbol
_atom_type_description
_atom_type_scat_dispersion_real
_atom_type_scat_dispersion_imag
_atom_type_scat_source
C C 0.0033 0.0016 'International Tables Vol C Tables 4.2.6.8 and 6.1.1.4'
H H 0.0000 0.0000 'International Tables Vol C Tables 4.2.6.8 and 6.1.1.4'
N N 0.0061 0.0033 'International Tables Vol C Tables 4.2.6.8 and 6.1.1.4'
O O 0.0106 0.0060 'International Tables Vol C Tables 4.2.6.8 and 6.1.1.4'
S S 0.1246 0.1234 'International Tables Vol C Tables 4.2.6.8 and 6.1.1.4'
Mn Mn 0.3368 0.7283 'International Tables Vol C Tables 4.2.6.8 and 6.1.1.4'

loop_
_geom_angle_atom_site_label_1
_geom_angle_atom_site_label_2
_geom_angle_atom_site_label_3
_geom_angle
_geom_angle_site_symmetry_1
_geom_angle_site_symmetry_3
N7 Mn1 N7 180.0 2_576 .
N7 Mn1 N1 89.37(9) 2_576 2_576
N7 Mn1 N1 90.63(9) . 2_576
N7 Mn1 N1 90.63(9) 2_576 .
N7 Mn1 N1 89.37(9) . .
N1 Mn1 N1 180.0 2_576 .
N7 Mn1 N6 90.49(8) 2_576 2_666
N7 Mn1 N6 89.51(8) . 2_666
N1 Mn1 N6 86.50(8) 2_576 2_666
N1 Mn1 N6 93.50(8) . 2_666
N7 Mn1 N6 89.51(8) 2_576 1_465
N7 Mn1 N6 90.49(8) . 1_465
N1 Mn1 N6 93.50(8) 2_576 1_465
N1 Mn1 N6 86.50(8) . 1_465
N6 Mn1 N6 180.00 2_666 1_465
C1 N1 C2 116.6(3) . .
C1 N1 Mn1 121.7(2) . .
C2 N1 Mn1 121.45(19) . .
C6 N2 N3 110.1(3) . .
C7 N3 N2 114.2(3) . .
C14 N4 N5 114.2(2) . .
C21 N5 N4 113.4(2) . .
C25 N6 C26 116.4(2) . .
C25 N6 Mn1 119.41(18) . 1_645
C26 N6 Mn1 123.96(18) . 1_645
N1 C1 C5 124.5(3) . .
N1 C1 H1A 117.7 . .
C5 C1 H1A 117.7 . .
N1 C2 C3 123.7(3) . .
N1 C2 H2A 118.1 . .
C3 C2 H2A 118.1 . .
C2 C3 C4 118.6(3) . .
C2 C3 H3A 120.7 . .
C4 C3 H3A 120.7 . .
C3 C4 C5 119.1(3) . .
C3 C4 H4A 120.4 . .
C5 C4 H4A 120.4 . .
C4 C5 C1 117.3(3) . .
C4 C5 C6 124.5(3) . .
C1 C5 C6 118.1(3) . .
N2 C6 C5 124.1(3) . .
N2 C6 H6A 117.9 . .
C5 C6 H6A 117.9 . .
N3 C7 C8 118.1(3) . .
N3 C7 C14 122.3(3) . .
C8 C7 C14 119.5(2) . .
C9 C8 C13 118.3(3) . .
C9 C8 C7 120.2(3) . .
C13 C8 C7 121.6(3) . .
C10 C9 C8 120.0(3) . .
C10 C9 H9A 120.0 . .
C8 C9 H9A 120.0 . .
C9 C10 C11 120.3(3) . .
C9 C10 H10A 119.9 . .
C11 C10 H10A 119.9 . .
C12 C11 C10 119.8(3) . .
C12 C11 H11A 120.1 . .
C10 C11 H11A 120.1 . .
C11 C12 C13 120.5(3) . .
C11 C12 H12A 119.7 . .
C13 C12 H12A 119.7 . .
C12 C13 C8 121.1(3) . .
C12 C13 H13A 119.5 . .
C8 C13 H13A 119.5 . .
N4 C14 C15 117.9(3) . .
N4 C14 C7 124.0(2) . .
C15 C14 C7 118.1(2) . .
C20 C15 C16 117.7(3) . .
C20 C15 C14 121.3(2) . .
C16 C15 C14 120.9(3) . .
C17 C16 C15 121.3(3) . .
C17 C16 H16A 119.4 . .
C15 C16 H16A 119.4 . .
C18 C17 C16 120.5(3) . .
C18 C17 H17A 119.7 . .
C16 C17 H17A 119.7 . .
C17 C18 C19 120.5(3) . .
C17 C18 H18A 119.7 . .
C19 C18 H18A 119.7 . .
C20 C19 C18 118.3(3) . .
C20 C19 H19A 120.8 . .
C18 C19 H19A 120.8 . .
C15 C20 C19 121.7(3) . .
C15 C20 H20A 119.2 . .
C19 C20 H20A 119.2 . .
N5 C21 C22 120.0(3) . .
N5 C21 H21A 120.0 . .
C22 C21 H21A 120.0 . .
C23 C22 C26 118.2(3) . .
C23 C22 C21 120.6(2) . .
C26 C22 C21 121.2(3) . .
C24 C23 C22 119.0(3) . .
C24 C23 H23A 120.5 . .
C22 C23 H23A 120.5 . .
C23 C24 C25 119.0(3) . .
C23 C24 H24A 120.5 . .
C25 C24 H24A 120.5 . .
N6 C25 C24 123.6(3) . .
N6 C25 H25A 118.2 . .
C24 C25 H25A 118.2 . .
N6 C26 C22 123.7(3) . .
N6 C26 H26A 118.2 . .
C22 C26 H26A 118.2 . .
C27 N7 Mn1 151.0(2) . .
N7 C27 S1 178.1(3) . .
C28 O1 H1B 109.5 . .
O1 C28 C29 124.9(16) . .
O1 C28 H28A 106.1 . .
C29 C28 H28A 106.1 . .
O1 C28 H28B 106.1 . .
C29 C28 H28B 106.1 . .
H28A C28 H28B 106.3 . .
C28 C29 H29A 109.5 . .
C28 C29 H29B 109.5 . .
H29A C29 H29B 109.5 . .
C28 C29 H29C 109.5 . .
H29A C29 H29C 109.5 . .
H29B C29 H29C 109.5 . .
C28' O1' H1'A 109.5 . .
O1' C28' C29' 122.3(16) . .
O1' C28' H28C 106.8 . .
C29' C28' H28C 106.8 . .
O1' C28' H28D 106.8 . .
C29' C28' H28D 106.8 . .
H28C C28' H28D 106.6 . .
C28' C29' H29D 109.5 . .
C28' C29' H29E 109.5 . .
H29D C29' H29E 109.5 . .
C28' C29' H29F 109.5 . .
H29D C29' H29F 109.5 . .
H29E C29' H29F 109.5 . .

loop_
_geom_bond_atom_site_label_1
_geom_bond_atom_site_label_2
_geom_bond_distance
_geom_bond_site_symmetry_2
Mn1 N7 2.151(2) 2_576
Mn1 N7 2.151(2) .
Mn1 N1 2.308(2) 2_576
Mn1 N1 2.308(2) .
Mn1 N6 2.366(2) 2_666
Mn1 N6 2.366(2) 1_465
N1 C1 1.335(4) .
N1 C2 1.339(4) .
N2 C6 1.280(4) .
N2 N3 1.407(4) .
N3 C7 1.281(3) .
N4 C14 1.289(3) .
N4 N5 1.413(3) .
N5 C21 1.261(3) .
N6 C25 1.327(4) .
N6 C26 1.346(3) .
N6 Mn1 2.366(2) 1_645
C1 C5 1.396(4) .
C1 H1A 0.9300 .
C2 C3 1.382(5) .
C2 H2A 0.9300 .
C3 C4 1.388(5) .
C3 H3A 0.9300 .
C4 C5 1.389(5) .
C4 H4A 0.9300 .
C5 C6 1.450(4) .
C6 H6A 0.9300 .
C7 C8 1.478(4) .
C7 C14 1.515(4) .
C8 C9 1.392(4) .
C8 C13 1.395(4) .
C9 C10 1.380(5) .
C9 H9A 0.9300 .
C10 C11 1.392(5) .
C10 H10A 0.9300 .
C11 C12 1.356(5) .
C11 H11A 0.9300 .
C12 C13 1.370(4) .
C12 H12A 0.9300 .
C13 H13A 0.9300 .
C14 C15 1.485(4) .
C15 C20 1.389(4) .
C15 C16 1.390(4) .
C16 C17 1.379(5) .
C16 H16A 0.9300 .
C17 C18 1.354(6) .
C17 H17A 0.9300 .
C18 C19 1.403(5) .
C18 H18A 0.9300 .
C19 C20 1.393(4) .
C19 H19A 0.9300 .
C20 H20A 0.9300 .
C21 C22 1.483(4) .
C21 H21A 0.9300 .
C22 C23 1.374(4) .
C22 C26 1.378(4) .
C23 C24 1.369(4) .
C23 H23A 0.9300 .
C24 C25 1.375(4) .
C24 H24A 0.9300 .
C25 H25A 0.9300 .
C26 H26A 0.9300 .
N7 C27 1.159(3) .
C27 S1 1.607(3) .
O1 C28 1.453(15) .
O1 H1B 0.8200 .
C28 C29 1.520(17) .
C28 H28A 0.9700 .
C28 H28B 0.9700 .
C29 H29A 0.9600 .
C29 H29B 0.9600 .
C29 H29C 0.9600 .
O1' C28' 1.406(15) .
O1' H1'A 0.8200 .
C28' C29' 1.492(17) .
C28' H28C 0.9700 .
C28' H28D 0.9700 .
C29' H29D 0.9600 .
C29' H29E 0.9600 .
C29' H29F 0.9600 .
